data_4300091
loop_
_publ_author_name
'Rodolphe Cl\'erac'
'F. Albert Cotton'
'Lee M. Daniels'
'Kim R. Dunbar'
'Carlos A. Murillo'
'Isabel Pascual'

_publ_section_title
;
Linear Trichromium Complexes with Direct Cr to Cr Contacts. 1. Compounds
with Cr3(dipyridylamide)42+ Cores
;
_journal_name_full 'Inorganic Chemistry'
_journal_page_first 748
_journal_page_last 751
_journal_paper_doi 10.1021/ic990793u
_journal_volume 39
_journal_year 2000
_chemical_compound_source synthesis
_chemical_formula_sum 'C41 H34 Cl4 Cr3 N12'
_chemical_formula_weight 992.60
_space_group_IT_number 34
_symmetry_cell_setting orthorhombic
_symmetry_space_group_name_Hall 'P 2 -2n'
_symmetry_space_group_name_H-M 'P n n 2'
_atom_sites_solution_hydrogens geom
_atom_sites_solution_primary direct
_atom_sites_solution_secondary difmap
_audit_creation_method SHELXL
_cell_angle_alpha 90.00
_cell_angle_beta 90.00
_cell_angle_gamma 90.00
_cell_formula_units_Z 2
_cell_length_a 12.996(2)
_cell_length_b 14.1381(8)
_cell_length_c 11.3306(13)
_cell_measurement_reflns_used 115
_cell_measurement_temperature 213(2)
_cell_measurement_theta_max 19.4
_cell_measurement_theta_min 9.2
_cell_volume 2081.9(4)
_computing_cell_refinement MADNES
_computing_data_collection MADNES
_computing_data_reduction PROCOR
_computing_molecular_graphics 'SHELXTL v5.02 (Sheldrick, 1996)'
_computing_publication_material 'SHELXTL v5.02 (Sheldrick, 1996)'
_computing_structure_refinement 'SHELXL-93 (Sheldrick, 1993)'
_computing_structure_solution 'SHELXS-86 (Sheldrick, 1990)'
_diffrn_ambient_temperature 213(2)
_diffrn_measurement_device 'Nonius FAST'
_diffrn_measurement_method 'ellipsoid mask-fitting'
_diffrn_radiation_monochromator graphite
_diffrn_radiation_source 'fine-focus sealed tube'
_diffrn_radiation_type MoK\a
_diffrn_radiation_wavelength 0.71073
_diffrn_reflns_av_R_equivalents 0.0754
_diffrn_reflns_av_sigmaI/netI 0.0504
_diffrn_reflns_limit_h_max 14
_diffrn_reflns_limit_h_min -14
_diffrn_reflns_limit_k_max 15
_diffrn_reflns_limit_k_min -13
_diffrn_reflns_limit_l_max 12
_diffrn_reflns_limit_l_min -12
_diffrn_reflns_number 8762
_diffrn_reflns_theta_max 22.52
_diffrn_reflns_theta_min 2.13
_diffrn_standards_number 'none (area detector)'
_exptl_absorpt_coefficient_mu 1.074
_exptl_absorpt_correction_type none
_exptl_crystal_colour green-black
_exptl_crystal_density_diffrn 1.583
_exptl_crystal_density_meas ?
_exptl_crystal_description block
_exptl_crystal_F_000 1008
_exptl_crystal_size_max 0.20
_exptl_crystal_size_mid 0.20
_exptl_crystal_size_min 0.18
_refine_diff_density_max 0.474
_refine_diff_density_min -0.487
_refine_diff_density_rms 0.079
_refine_ls_abs_structure_details 'Flack H D (1983), Acta Cryst. A39, 876-881'
_refine_ls_abs_structure_Flack -0.08(4)
_refine_ls_extinction_method none
_refine_ls_goodness_of_fit_all 1.110
_refine_ls_goodness_of_fit_obs 1.093
_refine_ls_hydrogen_treatment noref
_refine_ls_matrix_type full
_refine_ls_number_parameters 285
_refine_ls_number_reflns 2641
_refine_ls_number_restraints 8
_refine_ls_restrained_S_all 1.111
_refine_ls_restrained_S_obs 1.095
_refine_ls_R_factor_all 0.0528
_refine_ls_R_factor_obs 0.0444
_refine_ls_shift/esd_max -0.002
_refine_ls_shift/esd_mean 0.000
_refine_ls_structure_factor_coef Fsqd
_refine_ls_weighting_details 'w=1/[\s^2^(Fo^2^)+(0.0550P)^2^+4.0000P] where P=(Fo^2^+2Fc^2^)/3'
_refine_ls_weighting_scheme calc
_refine_ls_wR_factor_all 0.1176
_refine_ls_wR_factor_obs 0.1091
_reflns_number_observed 2370
_reflns_number_total 2641
_reflns_observed_criterion >2sigma(I)
_cod_depositor_comments
;
The following automatic conversions were performed:

'_exptl_crystal_density_meas' value 'not measured' was changed to '?'
- the value is perceived as not measured.

Automatic conversion script
Id: cif_fix_values 3008 2015-01-20 13:52:24Z robertas 

The following automatic conversions were performed:

'_refine_ls_weighting_scheme' value 'calc
w=1/[\s^2^(Fo^2^)+(0.0550P)^2^+4.0000P] where P=(Fo^2^+2Fc^2^)/3' was
changed to 'calc'. New tag '_refine_ls_weighting_details' was
created. The value of the new tag was set to
'w=1/[\s^2^(Fo^2^)+(0.0550P)^2^+4.0000P] where P=(Fo^2^+2Fc^2^)/3'.

Automatic conversion script
Id: cif_fix_values 3143 2015-03-26 13:38:13Z robertas 
;
_cod_database_code 4300091

loop_
_symmetry_equiv_pos_as_xyz
'x, y, z'
'-x, -y, z'
'x+1/2, -y+1/2, z+1/2'
'-x+1/2, y+1/2, z+1/2'

loop_
_atom_site_aniso_label
_atom_site_aniso_U_11
_atom_site_aniso_U_22
_atom_site_aniso_U_33
_atom_site_aniso_U_23
_atom_site_aniso_U_13
_atom_site_aniso_U_12
Cr1 0.0212(5) 0.0156(5) 0.0219(5) -0.0008(5) -0.0006(6) 0.0018(3)
Cr2 0.0258(7) 0.0165(7) 0.0202(6) 0.000 0.000 0.0073(5)
Cl1 0.0274(7) 0.0293(9) 0.0376(8) -0.0020(10) -0.0017(10) -0.0078(6)
N1 0.020(3) 0.020(3) 0.026(3) 0.000(2) -0.003(2) 0.001(2)
N2 0.021(3) 0.016(4) 0.025(3) 0.004(2) -0.006(3) 0.004(2)
N3 0.022(3) 0.019(3) 0.032(3) 0.003(2) 0.004(2) 0.000(2)
N4 0.019(3) 0.022(3) 0.022(3) 0.000(2) 0.002(2) 0.003(2)
N5 0.016(3) 0.016(3) 0.027(3) -0.001(2) 0.003(2) -0.004(2)
N6 0.018(3) 0.019(3) 0.026(3) 0.000(2) -0.003(2) -0.004(2)
C1 0.028(4) 0.030(4) 0.037(4) -0.004(3) -0.004(3) -0.001(3)
C2 0.053(5) 0.043(5) 0.036(4) -0.007(3) -0.012(4) 0.000(4)
C3 0.053(5) 0.062(6) 0.021(4) 0.004(4) -0.007(3) 0.005(4)
C4 0.048(4) 0.034(4) 0.028(4) 0.000(3) -0.003(3) -0.003(3)
C5 0.017(3) 0.035(4) 0.025(4) 0.005(3) 0.007(3) 0.010(3)
C6 0.026(3) 0.013(4) 0.031(4) 0.009(3) 0.004(3) 0.001(3)
C7 0.027(4) 0.029(5) 0.056(5) 0.001(3) -0.009(3) 0.000(3)
C8 0.042(5) 0.033(5) 0.076(6) 0.018(4) -0.016(4) 0.005(4)
C9 0.045(5) 0.012(4) 0.115(8) 0.010(4) -0.021(5) 0.001(3)
C10 0.032(4) 0.020(4) 0.054(4) 0.005(3) -0.006(3) -0.001(3)
C11 0.028(4) 0.033(4) 0.032(4) -0.002(3) -0.005(3) 0.003(3)
C12 0.026(4) 0.037(4) 0.045(4) -0.012(4) -0.004(3) 0.006(3)
C13 0.027(4) 0.027(4) 0.053(4) -0.007(4) 0.001(3) 0.007(3)
C14 0.030(4) 0.012(4) 0.037(4) -0.006(3) 0.001(3) 0.001(3)
C15 0.023(3) 0.019(4) 0.015(3) 0.002(3) -0.002(2) -0.003(3)
C16 0.029(4) 0.009(3) 0.026(3) 0.004(3) -0.003(3) -0.003(3)
C17 0.025(3) 0.038(5) 0.030(4) -0.003(3) 0.006(3) -0.006(3)
C18 0.042(5) 0.065(6) 0.025(4) -0.011(4) -0.002(3) -0.007(4)
C19 0.022(4) 0.080(6) 0.029(4) -0.021(4) 0.002(3) -0.021(4)
C20 0.030(4) 0.038(4) 0.041(4) -0.007(3) -0.004(3) -0.006(3)
C21 0.024(7) 0.048(10) 0.014(6) 0.015(6) -0.008(6) -0.017(8)
Cl2 0.058(3) 0.078(4) 0.062(3) -0.002(3) 0.007(2) 0.000(2)
Cl3 0.100(7) 0.100(7) 0.149(11) -0.057(7) 0.040(7) -0.042(6)

loop_
_atom_site_label
_atom_site_type_symbol
_atom_site_fract_x
_atom_site_fract_y
_atom_site_fract_z
_atom_site_U_iso_or_equiv
_atom_site_thermal_displace_type
_atom_site_occupancy
_atom_site_calc_flag
_atom_site_refinement_flags
_atom_site_disorder_group
Cr1 Cr 0.65539(6) 0.58713(6) 0.57310(10) 0.0196(3) Uani 1 d . .
Cr2 Cr 0.5000 0.5000 0.57493(15) 0.0208(3) Uani 1 d S .
Cl1 Cl 0.82090(10) 0.68390(10) 0.5702(2) 0.0314(4) Uani 1 d . .
N1 N 0.6765(4) 0.5284(4) 0.7445(4) 0.0219(12) Uani 1 d . .
N2 N 0.5553(4) 0.4132(4) 0.7024(5) 0.0204(14) Uani 1 d . .
N3 N 0.4354(4) 0.3036(4) 0.6444(4) 0.0243(13) Uani 1 d . .
N4 N 0.7229(4) 0.4648(3) 0.5006(4) 0.0208(12) Uani 1 d . .
N5 N 0.5597(4) 0.4141(4) 0.4500(5) 0.0199(13) Uani 1 d . .
N6 N 0.3952(4) 0.3732(3) 0.4029(4) 0.0209(11) Uani 1 d . .
C1 C 0.7406(5) 0.5705(5) 0.8222(6) 0.032(2) Uani 1 d . .
H1 H 0.7785(5) 0.6228(5) 0.7951(6) 0.038 Uiso 1 calc R .
C2 C 0.7550(6) 0.5437(6) 0.9361(7) 0.044(2) Uani 1 d . .
H2 H 0.8010(6) 0.5759(6) 0.9859(7) 0.053 Uiso 0.50 calc PR .
C3 C 0.6982(6) 0.4659(6) 0.9760(6) 0.045(2) Uani 1 d . .
H3 H 0.7049(6) 0.4451(6) 1.0544(6) 0.054 Uiso 1 calc R .
C4 C 0.6331(6) 0.4205(5) 0.9006(6) 0.037(2) Uani 1 d . .
H4 H 0.5953(6) 0.3681(5) 0.9273(6) 0.044 Uiso 1 calc R .
C5 C 0.6223(5) 0.4508(5) 0.7854(5) 0.0255(15) Uani 1 d . .
C6 C 0.5241(5) 0.3206(4) 0.7040(5) 0.0233(15) Uani 1 d . .
C7 C 0.5807(5) 0.2471(5) 0.7528(7) 0.037(2) Uani 1 d . .
H7 H 0.6404(5) 0.2599(5) 0.7969(7) 0.045 Uiso 1 calc R .
C8 C 0.5486(6) 0.1542(6) 0.7359(8) 0.050(2) Uani 1 d . .
H8 H 0.5867(6) 0.1036(6) 0.7673(8) 0.060 Uiso 1 calc R .
C9 C 0.4601(6) 0.1376(5) 0.6724(9) 0.057(3) Uani 1 d . .
H9 H 0.4372(6) 0.0754(5) 0.6594(9) 0.068 Uiso 1 calc R .
C10 C 0.4061(5) 0.2127(5) 0.6286(6) 0.035(2) Uani 1 d . .
H10 H 0.3458(5) 0.2005(5) 0.5854(6) 0.042 Uiso 1 calc R .
C11 C 0.8256(5) 0.4509(5) 0.5103(6) 0.031(2) Uani 1 d . .
H11 H 0.8654(5) 0.4986(5) 0.5457(6) 0.037 Uiso 1 calc R .
C12 C 0.8748(5) 0.3713(5) 0.4715(6) 0.036(2) Uani 1 d . .
H12 H 0.9462(5) 0.3640(5) 0.4804(6) 0.043 Uiso 1 calc R .
C13 C 0.8160(5) 0.3024(5) 0.4189(6) 0.035(2) Uani 1 d . .
H13 H 0.8478(5) 0.2478(5) 0.3890(6) 0.042 Uiso 1 calc R .
C14 C 0.7116(5) 0.3128(4) 0.4099(6) 0.0265(15) Uani 1 d . .
H14 H 0.6715(5) 0.2638(4) 0.3778(6) 0.032 Uiso 1 calc R .
C15 C 0.6639(4) 0.3970(4) 0.4486(5) 0.0188(14) Uani 1 d . .
C16 C 0.4945(5) 0.3775(4) 0.3682(5) 0.0213(14) Uani 1 d . .
C17 C 0.5235(5) 0.3507(5) 0.2530(6) 0.031(2) Uani 1 d . .
H17 H 0.5929(5) 0.3533(5) 0.2299(6) 0.037 Uiso 1 calc R .
C18 C 0.4500(6) 0.3209(6) 0.1755(6) 0.044(2) Uani 1 d . .
H18 H 0.4691(6) 0.3017(6) 0.0991(6) 0.053 Uiso 1 calc R .
C19 C 0.3468(5) 0.3188(6) 0.2087(6) 0.044(2) Uani 1 d . .
H19 H 0.2950(5) 0.3002(6) 0.1556(6) 0.052 Uiso 1 calc R .
C20 C 0.3242(5) 0.3450(5) 0.3219(6) 0.037(2) Uani 1 d . .
H20 H 0.2549(5) 0.3434(5) 0.3454(6) 0.044 Uiso 1 calc R .
C21 C 0.4817(24) 0.0428(15) 0.2683(21) 0.029(5) Uani 0.50 d PDU -1
Cl2 Cl 0.4871(4) 0.1112(4) 0.4014(5) 0.0656(13) Uani 0.50 d PD -1
Cl3 Cl 0.5264(11) -0.0725(8) 0.2900(12) 0.116(4) Uani 0.50 d PD -1

loop_
_atom_type_symbol
_atom_type_description
_atom_type_scat_dispersion_real
_atom_type_scat_dispersion_imag
_atom_type_scat_source
C C 0.0033 0.0016 'International Tables Vol C Tables 4.2.6.8 and 6.1.1.4'
H H 0.0000 0.0000 'International Tables Vol C Tables 4.2.6.8 and 6.1.1.4'
N N 0.0061 0.0033 'International Tables Vol C Tables 4.2.6.8 and 6.1.1.4'
Cl Cl 0.1484 0.1585 'International Tables Vol C Tables 4.2.6.8 and 6.1.1.4'
Cr Cr 0.3209 0.6236 'International Tables Vol C Tables 4.2.6.8 and 6.1.1.4'

loop_
_geom_angle_atom_site_label_1
_geom_angle_atom_site_label_2
_geom_angle_atom_site_label_3
_geom_angle
_geom_angle_site_symmetry_1
_geom_angle_site_symmetry_3
_geom_angle_publ_flag
N3 Cr1 N4 170.3(2) 2_665 . ?
N3 Cr1 N6 88.9(2) 2_665 2_665 ?
N4 Cr1 N6 89.5(2) . 2_665 ?
N3 Cr1 N1 90.5(2) 2_665 . ?
N4 Cr1 N1 89.0(2) . . ?
N6 Cr1 N1 167.3(2) 2_665 . ?
N3 Cr1 Cr2 84.30(14) 2_665 . ?
N4 Cr1 Cr2 86.06(13) . . ?
N6 Cr1 Cr2 83.15(14) 2_665 . ?
N1 Cr1 Cr2 84.19(14) . . ?
N3 Cr1 Cl1 94.80(15) 2_665 . ?
N4 Cr1 Cl1 94.84(14) . . ?
N6 Cr1 Cl1 96.21(14) 2_665 . ?
N1 Cr1 Cl1 96.46(14) . . ?
Cr2 Cr1 Cl1 178.90(5) . . ?
N3 Cr1 Cr1 84.49(14) 2_665 2_665 ?
N4 Cr1 Cr1 85.87(13) . 2_665 ?
N6 Cr1 Cr1 82.69(13) 2_665 2_665 ?
N1 Cr1 Cr1 84.65(13) . 2_665 ?
Cr2 Cr1 Cr1 0.50(5) . 2_665 ?
Cl1 Cr1 Cr1 178.69(5) . 2_665 ?
N5 Cr2 N5 91.0(3) . 2_665 ?
N5 Cr2 N2 90.0(2) . . ?
N5 Cr2 N2 178.2(3) 2_665 . ?
N5 Cr2 N2 178.2(3) . 2_665 ?
N5 Cr2 N2 90.0(2) 2_665 2_665 ?
N2 Cr2 N2 89.1(3) . 2_665 ?
N5 Cr2 Cr1 88.8(2) . . ?
N5 Cr2 Cr1 90.5(2) 2_665 . ?
N2 Cr2 Cr1 91.1(2) . . ?
N2 Cr2 Cr1 89.6(2) 2_665 . ?
N5 Cr2 Cr1 90.5(2) . 2_665 ?
N5 Cr2 Cr1 88.8(2) 2_665 2_665 ?
N2 Cr2 Cr1 89.6(2) . 2_665 ?
N2 Cr2 Cr1 91.1(2) 2_665 2_665 ?
Cr1 Cr2 Cr1 179.00(10) . 2_665 ?
C1 N1 C5 116.5(5) . . ?
C1 N1 Cr1 120.1(4) . . ?
C5 N1 Cr1 123.3(4) . . ?
C6 N2 C5 122.8(5) . . ?
C6 N2 Cr2 118.9(4) . . ?
C5 N2 Cr2 118.3(4) . . ?
C10 N3 C6 118.2(5) . . ?
C10 N3 Cr1 119.3(4) . 2_665 ?
C6 N3 Cr1 122.5(4) . 2_665 ?
C11 N4 C15 119.1(5) . . ?
C11 N4 Cr1 119.9(4) . . ?
C15 N4 Cr1 120.9(4) . . ?
C16 N5 C15 122.6(6) . . ?
C16 N5 Cr2 117.9(4) . . ?
C15 N5 Cr2 119.5(4) . . ?
C16 N6 C20 117.6(5) . . ?
C16 N6 Cr1 123.4(4) . 2_665 ?
C20 N6 Cr1 118.9(4) . 2_665 ?
N1 C1 C2 125.5(7) . . ?
C1 C2 C3 117.0(7) . . ?
C4 C3 C2 119.7(6) . . ?
C3 C4 C5 120.7(7) . . ?
C4 C5 N1 120.6(6) . . ?
C4 C5 N2 125.9(6) . . ?
N1 C5 N2 113.4(5) . . ?
N3 C6 N2 114.4(5) . . ?
N3 C6 C7 121.0(6) . . ?
N2 C6 C7 124.4(6) . . ?
C6 C7 C8 119.6(6) . . ?
C9 C8 C7 118.9(7) . . ?
C10 C9 C8 119.2(7) . . ?
N3 C10 C9 123.1(7) . . ?
N4 C11 C12 123.7(6) . . ?
C11 C12 C13 117.6(6) . . ?
C14 C13 C12 120.5(6) . . ?
C13 C14 C15 120.2(6) . . ?
N4 C15 N5 115.2(5) . . ?
N4 C15 C14 118.8(5) . . ?
N5 C15 C14 125.7(6) . . ?
N6 C16 N5 114.5(5) . . ?
N6 C16 C17 120.9(6) . . ?
N5 C16 C17 124.5(6) . . ?
C18 C17 C16 119.4(6) . . ?
C17 C18 C19 120.4(6) . . ?
C20 C19 C18 117.1(6) . . ?
N6 C20 C19 124.5(6) . . ?
Cl3 C21 Cl2 111.8(18) . . ?

loop_
_geom_bond_atom_site_label_1
_geom_bond_atom_site_label_2
_geom_bond_distance
_geom_bond_site_symmetry_2
_geom_bond_publ_flag
Cr1 N3 2.105(5) 2_665 ?
Cr1 N4 2.105(5) . ?
Cr1 N6 2.113(5) 2_665 ?
Cr1 N1 2.130(5) . ?
Cr1 Cr2 2.3656(8) . ?
Cr1 Cl1 2.549(2) . ?
Cr1 Cr1 4.731(2) 2_665 ?
Cr2 N5 2.020(6) . ?
Cr2 N5 2.020(6) 2_665 ?
Cr2 N2 2.027(5) . ?
Cr2 N2 2.027(5) 2_665 ?
Cr2 Cr1 2.3656(8) 2_665 ?
N1 C1 1.350(8) . ?
N1 C5 1.384(8) . ?
N2 C6 1.370(9) . ?
N2 C5 1.387(9) . ?
N3 C10 1.353(8) . ?
N3 C6 1.359(8) . ?
N3 Cr1 2.105(5) 2_665 ?
N4 C11 1.355(8) . ?
N4 C15 1.362(7) . ?
N5 C16 1.358(8) . ?
N5 C15 1.376(8) . ?
N6 C16 1.351(8) . ?
N6 C20 1.361(8) . ?
N6 Cr1 2.113(5) 2_665 ?
C1 C2 1.358(11) . ?
C2 C3 1.399(11) . ?
C3 C4 1.362(10) . ?
C4 C5 1.382(9) . ?
C6 C7 1.388(9) . ?
C7 C8 1.391(10) . ?
C8 C9 1.377(11) . ?
C9 C10 1.366(10) . ?
C11 C12 1.366(10) . ?
C12 C13 1.373(9) . ?
C13 C14 1.369(9) . ?
C14 C15 1.412(9) . ?
C16 C17 1.410(9) . ?
C17 C18 1.365(9) . ?
C18 C19 1.393(10) . ?
C19 C20 1.366(10) . ?
C21 Cl3 1.75(2) . ?
C21 Cl2 1.79(2) . ?
